data_1527315
loop_
_publ_author_name
'Dunken, H.'
'Haase, W.'
'Sch\"ounherr, F.'

_publ_section_title
;
 Kristallstrukturuntersuchungen an Fluorverbindungen der V. Hauptgruppe;
 zur Kristallstruktur von Kaliummonohydroxopentafluoroarsenat
;
_journal_issue 11
_journal_name_full 'Zeitschrift f\"ur Chemie'
_journal_page_first 442
_journal_page_last 443
_journal_paper_doi 10.1002/zfch.19670071130
_journal_volume 7
_journal_year 1967
_chemical_formula_sum 'As K'
_chemical_name_systematic 'K As O H F5'
_space_group_IT_number 60
_symmetry_space_group_name_Hall '-P 2n 2ab'
_symmetry_space_group_name_H-M 'P b c n'
_cell_angle_alpha 90
_cell_angle_beta 90
_cell_angle_gamma 90
_cell_formula_units_Z 24
_cell_length_a 28.3
_cell_length_b 11.39
_cell_length_c 9.51
_cell_volume 3065.425
_citation_journal_id_ASTM ZECEAL
_cod_data_source_file Dunken_ZECEAL_1967_1584.cif
_cod_data_source_block As1K1
_cod_original_formula_sum 'As1 K1'
_cod_database_code 1527315

loop_
_symmetry_equiv_pos_as_xyz
x,y,z
-x+1/2,-y+1/2,z+1/2
x+1/2,-y+1/2,-z
-x,y,-z+1/2
-x,-y,-z
x-1/2,y-1/2,-z-1/2
-x-1/2,y-1/2,z
x,-y,z-1/2

loop_
_atom_site_label
_atom_site_type_symbol
_atom_site_fract_x
_atom_site_fract_y
_atom_site_fract_z
_atom_site_occupancy
_atom_site_U_iso_or_equiv
As2 As+5 0.25 0.103 0.408 1 0.0
As3 As+5 0.417 0.103 0.092 1 0.0
K2 K+1 0.334 0.16 0.75 1 0.0
K1 K+1 0.166 0.16 0.75 1 0.0
K4 K+1 0 0.34 0.25 1 0.0
As1 As+5 0.083 0.103 0.092 1 0.0
K3 K+1 0 0.84 0.25 1 0.0
